data_4027386
loop_
_publ_author_name
'Srinivasa Reddy Mothe'
'Sherman Jun Liang Lauw'
'Prasath Kothandaraman'
'Philip Wai Hong Chan'

_publ_section_title
;
 Br\/onsted Acid-Catalyzed Cycloisomerization of But-2-yne-1,4-diols with
 or without 1,3-Dicarbonyl Compounds to Tri- and Tetrasubstituted Furans
;
_journal_name_full 'Journal of Organic Chemistry'
_journal_page_first 6937
_journal_page_last 6947
_journal_paper_doi 10.1021/jo301093f
_journal_volume 77
_journal_year 2012
_chemical_formula_moiety 'C31 H22 O2'
_chemical_formula_sum 'C31 H22 O2'
_chemical_formula_weight 426.49
_chemical_name_systematic
; 
 ? 
;
_space_group_IT_number 61
_symmetry_cell_setting orthorhombic
_symmetry_space_group_name_Hall '-P 2ac 2ab'
_symmetry_space_group_name_H-M 'P b c a'
_atom_sites_solution_hydrogens geom
_atom_sites_solution_primary direct
_atom_sites_solution_secondary difmap
_audit_creation_method SHELXL-97
_cell_angle_alpha 90.00
_cell_angle_beta 90.00
_cell_angle_gamma 90.00
_cell_formula_units_Z 8
_cell_length_a 8.9009(8)
_cell_length_b 17.7250(17)
_cell_length_c 28.318(3)
_cell_measurement_reflns_used 1593
_cell_measurement_temperature 153(2)
_cell_measurement_theta_max 24.08
_cell_measurement_theta_min 3.32
_cell_volume 4467.7(8)
_computing_cell_refinement 'Bruker SAINT'
_computing_data_collection 'Bruker APEX2'
_computing_data_reduction 'Bruker SAINT'
_computing_molecular_graphics 'Bruker SHELXTL'
_computing_publication_material 'Bruker SHELXTL'
_computing_structure_refinement 'SHELXL-97 (Sheldrick, 2008)'
_computing_structure_solution 'SHELXS-97 (Sheldrick, 2008)'
_diffrn_ambient_temperature 153(2)
_diffrn_measured_fraction_theta_full 0.991
_diffrn_measured_fraction_theta_max 0.991
_diffrn_measurement_device_type 'Bruker APEX-II CCD'
_diffrn_measurement_method '\f and \w scans'
_diffrn_radiation_monochromator graphite
_diffrn_radiation_source 'fine-focus sealed tube'
_diffrn_radiation_type MoK\a
_diffrn_radiation_wavelength 0.71073
_diffrn_reflns_av_R_equivalents 0.0000
_diffrn_reflns_av_sigmaI/netI 0.1192
_diffrn_reflns_limit_h_max 11
_diffrn_reflns_limit_h_min 0
_diffrn_reflns_limit_k_max 23
_diffrn_reflns_limit_k_min 0
_diffrn_reflns_limit_l_max 37
_diffrn_reflns_limit_l_min 0
_diffrn_reflns_number 5506
_diffrn_reflns_theta_full 28.32
_diffrn_reflns_theta_max 28.32
_diffrn_reflns_theta_min 2.30
_exptl_absorpt_coefficient_mu 0.078
_exptl_absorpt_correction_T_max 0.9953
_exptl_absorpt_correction_T_min 0.9695
_exptl_absorpt_correction_type multi-scan
_exptl_absorpt_process_details sadabs
_exptl_crystal_colour colourless
_exptl_crystal_density_diffrn 1.268
_exptl_crystal_description needle
_exptl_crystal_F_000 1792
_exptl_crystal_size_max 0.40
_exptl_crystal_size_mid 0.10
_exptl_crystal_size_min 0.06
_refine_diff_density_max 0.407
_refine_diff_density_min -0.467
_refine_diff_density_rms 0.155
_refine_ls_extinction_method none
_refine_ls_goodness_of_fit_ref 0.943
_refine_ls_hydrogen_treatment constr
_refine_ls_matrix_type full
_refine_ls_number_parameters 298
_refine_ls_number_reflns 5506
_refine_ls_number_restraints 0
_refine_ls_restrained_S_all 0.943
_refine_ls_R_factor_all 0.1487
_refine_ls_R_factor_gt 0.0673
_refine_ls_shift/su_max 0.000
_refine_ls_shift/su_mean 0.000
_refine_ls_structure_factor_coef Fsqd
_refine_ls_weighting_details 'calc w=1/[\s^2^(Fo^2^)+(0.1012P)^2^+0.0000P] where P=(Fo^2^+2Fc^2^)/3'
_refine_ls_weighting_scheme calc
_refine_ls_wR_factor_gt 0.1623
_refine_ls_wR_factor_ref 0.1980
_reflns_number_gt 2802
_reflns_number_total 5506
_reflns_threshold_expression >2sigma(I)
_cod_data_source_file jo301093f_si_003.cif
_cod_data_source_block chan215s_0m
_cod_original_cell_volume 4467.8(7)
_cod_database_code 4027386

loop_
_symmetry_equiv_pos_as_xyz
'x, y, z'
'-x+1/2, -y, z+1/2'
'-x, y+1/2, -z+1/2'
'x+1/2, -y+1/2, -z'
'-x, -y, -z'
'x-1/2, y, -z-1/2'
'x, -y-1/2, z-1/2'
'-x-1/2, y-1/2, z'

loop_
_atom_site_label
_atom_site_type_symbol
_atom_site_fract_x
_atom_site_fract_y
_atom_site_fract_z
_atom_site_U_iso_or_equiv
_atom_site_adp_type
_atom_site_occupancy
_atom_site_symmetry_multiplicity
_atom_site_calc_flag
_atom_site_refinement_flags
C1 C 0.1520(3) 0.06380(15) 0.44500(9) 0.0187(6) Uani 1 1 d .
C2 C 0.2292(3) -0.00245(15) 0.44277(10) 0.0190(6) Uani 1 1 d .
C3 C 0.2516(3) -0.02727(15) 0.49052(10) 0.0190(6) Uani 1 1 d .
C4 C 0.1896(3) 0.02686(15) 0.51894(10) 0.0198(6) Uani 1 1 d .
C5 C 0.1951(3) 0.04117(15) 0.56858(10) 0.0206(6) Uani 1 1 d .
H5 H 0.2527 0.0079 0.5876 0.025 Uiso 1 1 calc R
C6 C 0.1242(3) 0.09850(15) 0.59009(10) 0.0211(6) Uani 1 1 d .
H6 H 0.0570 0.1270 0.5711 0.025 Uiso 1 1 calc R
C7 C 0.1384(3) 0.12221(15) 0.63926(10) 0.0213(6) Uani 1 1 d .
C8 C 0.2537(3) 0.09719(16) 0.66867(10) 0.0265(7) Uani 1 1 d .
H8 H 0.3238 0.0612 0.6572 0.032 Uiso 1 1 calc R
C9 C 0.2675(3) 0.12398(17) 0.71415(11) 0.0299(7) Uani 1 1 d .
H9 H 0.3468 0.1062 0.7337 0.036 Uiso 1 1 calc R
C10 C 0.1672(3) 0.17640(17) 0.73156(11) 0.0310(7) Uani 1 1 d .
H10 H 0.1778 0.1950 0.7628 0.037 Uiso 1 1 calc R
C11 C 0.0515(3) 0.20160(17) 0.70327(11) 0.0291(7) Uani 1 1 d .
H11 H -0.0184 0.2373 0.7152 0.035 Uiso 1 1 calc R
C12 C 0.0371(3) 0.17503(15) 0.65767(11) 0.0261(7) Uani 1 1 d .
H12 H -0.0429 0.1929 0.6385 0.031 Uiso 1 1 calc R
C13 C 0.3381(3) -0.09410(15) 0.50584(10) 0.0192(6) Uani 1 1 d .
C14 C 0.2864(3) -0.14161(16) 0.54149(10) 0.0220(6) Uani 1 1 d .
H14 H 0.1930 -0.1314 0.5564 0.026 Uiso 1 1 calc R
C15 C 0.3698(3) -0.20354(16) 0.55542(10) 0.0245(7) Uani 1 1 d .
H15 H 0.3331 -0.2358 0.5796 0.029 Uiso 1 1 calc R
C16 C 0.5060(3) -0.21857(15) 0.53438(11) 0.0253(7) Uani 1 1 d .
H16 H 0.5638 -0.2608 0.5443 0.030 Uiso 1 1 calc R
C17 C 0.5585(3) -0.17219(16) 0.49886(11) 0.0237(7) Uani 1 1 d .
H17 H 0.6523 -0.1827 0.4843 0.028 Uiso 1 1 calc R
C18 C 0.4753(3) -0.11072(15) 0.48447(10) 0.0219(6) Uani 1 1 d .
H18 H 0.5119 -0.0794 0.4598 0.026 Uiso 1 1 calc R
C19 C 0.2769(3) -0.04239(16) 0.39951(10) 0.0213(6) Uani 1 1 d .
C20 C 0.3592(3) 0.00129(15) 0.36243(10) 0.0222(6) Uani 1 1 d .
C21 C 0.3548(3) -0.02354(16) 0.31559(11) 0.0284(7) Uani 1 1 d .
H21 H 0.2967 -0.0666 0.3075 0.034 Uiso 1 1 calc R
C22 C 0.4339(3) 0.01385(18) 0.28131(11) 0.0343(8) Uani 1 1 d .
H22 H 0.4292 -0.0028 0.2495 0.041 Uiso 1 1 calc R
C23 C 0.5205(4) 0.07585(18) 0.29302(12) 0.0363(8) Uani 1 1 d .
H23 H 0.5753 0.1016 0.2692 0.044 Uiso 1 1 calc R
C24 C 0.5274(3) 0.10039(17) 0.33900(11) 0.0324(7) Uani 1 1 d .
H24 H 0.5885 0.1425 0.3469 0.039 Uiso 1 1 calc R
C25 C 0.4457(3) 0.06399(16) 0.37392(11) 0.0259(7) Uani 1 1 d .
H25 H 0.4488 0.0818 0.4055 0.031 Uiso 1 1 calc R
C26 C 0.0886(3) 0.11424(15) 0.40928(10) 0.0201(6) Uani 1 1 d .
C27 C 0.0244(3) 0.08489(16) 0.36817(10) 0.0232(6) Uani 1 1 d .
H27 H 0.0257 0.0320 0.3628 0.028 Uiso 1 1 calc R
C28 C -0.0413(3) 0.13230(17) 0.33523(11) 0.0287(7) Uani 1 1 d .
H28 H -0.0858 0.1119 0.3075 0.034 Uiso 1 1 calc R
C29 C -0.0418(3) 0.20959(18) 0.34274(12) 0.0343(8) Uani 1 1 d .
H29 H -0.0866 0.2421 0.3201 0.041 Uiso 1 1 calc R
C30 C 0.0231(3) 0.23961(17) 0.38321(12) 0.0324(8) Uani 1 1 d .
H30 H 0.0230 0.2926 0.3881 0.039 Uiso 1 1 calc R
C31 C 0.0879(3) 0.19230(16) 0.41647(11) 0.0269(7) Uani 1 1 d .
H31 H 0.1319 0.2129 0.4442 0.032 Uiso 1 1 calc R
O1 O 0.12482(19) 0.08265(10) 0.49104(7) 0.0202(4) Uani 1 1 d .
O2 O 0.2526(2) -0.11028(11) 0.39475(7) 0.0280(5) Uani 1 1 d .

loop_
_atom_site_aniso_label
_atom_site_aniso_U_11
_atom_site_aniso_U_22
_atom_site_aniso_U_33
_atom_site_aniso_U_23
_atom_site_aniso_U_13
_atom_site_aniso_U_12
C1 0.0180(14) 0.0206(15) 0.0176(14) -0.0031(12) 0.0011(11) -0.0019(11)
C2 0.0207(14) 0.0146(15) 0.0216(15) -0.0010(11) -0.0004(11) -0.0010(11)
C3 0.0184(13) 0.0181(15) 0.0205(15) -0.0007(12) -0.0028(11) -0.0033(11)
C4 0.0189(13) 0.0156(15) 0.0249(15) 0.0023(12) -0.0010(11) -0.0004(11)
C5 0.0208(14) 0.0211(16) 0.0200(15) 0.0044(12) 0.0020(11) -0.0032(12)
C6 0.0234(14) 0.0183(15) 0.0214(15) 0.0003(12) -0.0007(12) -0.0036(11)
C7 0.0264(15) 0.0142(15) 0.0232(15) 0.0006(12) 0.0041(12) -0.0054(12)
C8 0.0308(16) 0.0234(17) 0.0254(16) 0.0008(13) 0.0006(13) 0.0001(12)
C9 0.0367(17) 0.0298(18) 0.0233(16) 0.0048(14) -0.0029(13) -0.0024(14)
C10 0.0448(19) 0.0290(18) 0.0193(15) -0.0030(14) 0.0040(14) -0.0111(14)
C11 0.0356(17) 0.0220(17) 0.0297(17) -0.0041(14) 0.0087(14) 0.0009(13)
C12 0.0300(16) 0.0219(17) 0.0265(16) 0.0013(13) 0.0009(13) -0.0017(12)
C13 0.0194(14) 0.0159(15) 0.0222(15) -0.0033(12) -0.0037(11) -0.0026(11)
C14 0.0219(14) 0.0209(16) 0.0231(15) -0.0011(12) 0.0027(11) -0.0001(12)
C15 0.0273(15) 0.0180(16) 0.0283(16) 0.0026(13) -0.0029(13) -0.0033(12)
C16 0.0239(15) 0.0144(15) 0.0376(18) -0.0012(13) -0.0047(13) -0.0007(12)
C17 0.0185(14) 0.0234(17) 0.0293(16) -0.0056(13) -0.0001(12) 0.0009(12)
C18 0.0228(14) 0.0207(16) 0.0221(15) 0.0006(12) -0.0006(12) -0.0013(12)
C19 0.0203(14) 0.0210(17) 0.0227(15) -0.0038(12) -0.0049(11) 0.0048(12)
C20 0.0219(14) 0.0211(16) 0.0235(15) 0.0000(12) -0.0005(12) 0.0061(12)
C21 0.0371(17) 0.0225(17) 0.0256(16) -0.0059(13) -0.0022(14) 0.0004(13)
C22 0.0486(19) 0.0350(19) 0.0194(16) -0.0002(14) 0.0033(15) -0.0014(15)
C23 0.045(2) 0.034(2) 0.0296(18) 0.0077(15) 0.0049(15) -0.0026(16)
C24 0.0355(17) 0.0291(18) 0.0326(18) 0.0005(15) 0.0037(14) -0.0051(14)
C25 0.0278(15) 0.0240(17) 0.0258(16) -0.0057(13) 0.0002(13) 0.0015(12)
C26 0.0171(13) 0.0210(16) 0.0221(15) 0.0000(12) 0.0013(11) 0.0012(11)
C27 0.0237(15) 0.0237(17) 0.0220(15) -0.0026(12) 0.0032(12) 0.0016(12)
C28 0.0307(16) 0.0304(18) 0.0249(16) -0.0001(14) -0.0056(13) 0.0022(13)
C29 0.0379(18) 0.0309(19) 0.0342(18) 0.0099(16) -0.0074(15) 0.0037(14)
C30 0.0372(17) 0.0198(17) 0.040(2) 0.0023(14) -0.0038(15) 0.0040(14)
C31 0.0276(16) 0.0232(17) 0.0299(17) -0.0017(13) -0.0035(13) -0.0030(12)
O1 0.0237(10) 0.0182(11) 0.0188(10) -0.0011(8) 0.0000(8) 0.0021(8)
O2 0.0351(11) 0.0206(12) 0.0283(12) -0.0043(9) -0.0012(9) 0.0012(9)

loop_
_atom_type_symbol
_atom_type_description
_atom_type_scat_dispersion_real
_atom_type_scat_dispersion_imag
_atom_type_scat_source
C C 0.0033 0.0016 'International Tables Vol C Tables 4.2.6.8 and 6.1.1.4'
H H 0.0000 0.0000 'International Tables Vol C Tables 4.2.6.8 and 6.1.1.4'
O O 0.0106 0.0060 'International Tables Vol C Tables 4.2.6.8 and 6.1.1.4'

loop_
_geom_angle_atom_site_label_1
_geom_angle_atom_site_label_2
_geom_angle_atom_site_label_3
_geom_angle
C2 C1 O1 110.1(2)
C2 C1 C26 133.6(3)
O1 C1 C26 116.2(2)
C1 C2 C3 106.9(2)
C1 C2 C19 126.6(3)
C3 C2 C19 126.5(2)
C4 C3 C2 106.4(2)
C4 C3 C13 126.8(3)
C2 C3 C13 126.5(2)
C3 C4 O1 109.4(2)
C3 C4 C5 133.5(3)
O1 C4 C5 116.5(2)
C6 C5 C4 124.4(3)
C6 C5 H5 117.8
C4 C5 H5 117.8
C5 C6 C7 127.6(3)
C5 C6 H6 116.2
C7 C6 H6 116.2
C8 C7 C12 117.7(3)
C8 C7 C6 122.8(3)
C12 C7 C6 119.5(3)
C9 C8 C7 121.0(3)
C9 C8 H8 119.5
C7 C8 H8 119.5
C8 C9 C10 120.5(3)
C8 C9 H9 119.7
C10 C9 H9 119.7
C11 C10 C9 119.6(3)
C11 C10 H10 120.2
C9 C10 H10 120.2
C10 C11 C12 120.2(3)
C10 C11 H11 119.9
C12 C11 H11 119.9
C11 C12 C7 121.1(3)
C11 C12 H12 119.5
C7 C12 H12 119.5
C14 C13 C18 118.4(2)
C14 C13 C3 121.7(2)
C18 C13 C3 119.9(2)
C15 C14 C13 120.7(3)
C15 C14 H14 119.7
C13 C14 H14 119.7
C16 C15 C14 120.2(3)
C16 C15 H15 119.9
C14 C15 H15 119.9
C15 C16 C17 119.9(3)
C15 C16 H16 120.1
C17 C16 H16 120.1
C18 C17 C16 120.3(3)
C18 C17 H17 119.9
C16 C17 H17 119.9
C17 C18 C13 120.6(3)
C17 C18 H18 119.7
C13 C18 H18 119.7
O2 C19 C2 120.6(3)
O2 C19 C20 121.0(3)
C2 C19 C20 118.3(2)
C25 C20 C21 119.3(3)
C25 C20 C19 121.3(3)
C21 C20 C19 119.3(3)
C22 C21 C20 120.4(3)
C22 C21 H21 119.8
C20 C21 H21 119.8
C21 C22 C23 120.1(3)
C21 C22 H22 120.0
C23 C22 H22 120.0
C24 C23 C22 120.3(3)
C24 C23 H23 119.9
C22 C23 H23 119.9
C23 C24 C25 120.3(3)
C23 C24 H24 119.8
C25 C24 H24 119.8
C24 C25 C20 119.7(3)
C24 C25 H25 120.2
C20 C25 H25 120.2
C27 C26 C31 119.2(3)
C27 C26 C1 120.4(3)
C31 C26 C1 120.4(3)
C28 C27 C26 120.5(3)
C28 C27 H27 119.7
C26 C27 H27 119.7
C27 C28 C29 119.9(3)
C27 C28 H28 120.1
C29 C28 H28 120.1
C28 C29 C30 120.2(3)
C28 C29 H29 119.9
C30 C29 H29 119.9
C31 C30 C29 120.1(3)
C31 C30 H30 119.9
C29 C30 H30 119.9
C30 C31 C26 120.1(3)
C30 C31 H31 120.0
C26 C31 H31 120.0
C1 O1 C4 107.1(2)

loop_
_geom_bond_atom_site_label_1
_geom_bond_atom_site_label_2
_geom_bond_distance
C1 C2 1.362(4)
C1 O1 1.368(3)
C1 C26 1.463(4)
C2 C3 1.436(4)
C2 C19 1.477(4)
C3 C4 1.369(4)
C3 C13 1.478(4)
C4 O1 1.391(3)
C4 C5 1.429(4)
C5 C6 1.342(4)
C5 H5 0.9500
C6 C7 1.460(4)
C6 H6 0.9500
C7 C8 1.394(4)
C7 C12 1.401(4)
C8 C9 1.378(4)
C8 H8 0.9500
C9 C10 1.380(4)
C9 H9 0.9500
C10 C11 1.379(4)
C10 H10 0.9500
C11 C12 1.381(4)
C11 H11 0.9500
C12 H12 0.9500
C13 C14 1.393(4)
C13 C18 1.395(4)
C14 C15 1.383(4)
C14 H14 0.9500
C15 C16 1.377(4)
C15 H15 0.9500
C16 C17 1.380(4)
C16 H16 0.9500
C17 C18 1.379(4)
C17 H17 0.9500
C18 H18 0.9500
C19 O2 1.230(3)
C19 C20 1.496(4)
C20 C25 1.391(4)
C20 C21 1.398(4)
C21 C22 1.370(4)
C21 H21 0.9500
C22 C23 1.383(4)
C22 H22 0.9500
C23 C24 1.374(4)
C23 H23 0.9500
C24 C25 1.387(4)
C24 H24 0.9500
C25 H25 0.9500
C26 C27 1.398(4)
C26 C31 1.399(4)
C27 C28 1.385(4)
C27 H27 0.9500
C28 C29 1.386(4)
C28 H28 0.9500
C29 C30 1.389(4)
C29 H29 0.9500
C30 C31 1.387(4)
C30 H30 0.9500
C31 H31 0.9500

loop_
_cod_related_entry_id
_cod_related_entry_database
_cod_related_entry_code
1 ChemSpider 30659520
